data_2023270
loop_
_publ_author_name
'Upmann, Daniel'
'Bockfeld, Dirk'
'Jones, Peter G.'
'T\^arcoveanu, Eliza'

_publ_section_title
;
 Crystal structures of seven mixed-valence gold compounds of the form [(R
 1 R 2 R 3PE)2AuI]+[AuIII X 4]&#x2212; (R = tert-butyl or isopropyl, E = S
 or Se, and X = Cl or Br)
;
_journal_coeditor_code WM5733
_journal_issue 10
_journal_name_full 'Acta Crystallographica Section E Crystallographic Communications'
_journal_page_first 1087
_journal_page_last 1096
_journal_paper_doi 10.1107/S2056989024009095
_journal_volume 80
_journal_year 2024
_chemical_formula_iupac '[Au (C12 H27 P1 Se1)2] [Au Br4]'
_chemical_formula_moiety 'C24 H54 Au P2 Se2 +, Au Br4 -'
_chemical_formula_sum 'C24 H54 Au2 Br4 P2 Se2'
_chemical_formula_weight 1276.10
_chemical_name_common
;
Bis(tri-<i>tert</i>-butylphosphane selenide)gold(I) tetrabromidoaurate(III)
;
_chemical_name_systematic
;
Bis(tri-<i>tert</i>-butylphosphane selenide-\k<i>Se</i>)gold(I)
tetrabromidoaurate(III)
;
_space_group_crystal_system triclinic
_space_group_IT_number 2
_space_group_name_Hall '-P 1'
_space_group_name_H-M_alt 'P -1'
_atom_sites_solution_hydrogens geom
_atom_sites_solution_primary direct
_atom_sites_solution_secondary difmap
_audit_creation_method SHELXL-2019/3
_cell_angle_alpha 106.172(4)
_cell_angle_beta 101.100(4)
_cell_angle_gamma 97.485(4)
_cell_formula_units_Z 1
_cell_length_a 8.4403(4)
_cell_length_b 9.2135(4)
_cell_length_c 12.6496(5)
_cell_measurement_reflns_used 14356
_cell_measurement_temperature 100(2)
_cell_measurement_theta_max 30.7830
_cell_measurement_theta_min 2.3420
_cell_volume 909.28(8)
_computing_cell_refinement
;
CrysAlisPro (Rigaku OD, 2015)
;
_computing_data_collection
;
CrysAlisPro (Rigaku OD, 2015)
;
_computing_data_reduction
;
CrysAlisPro (Rigaku OD, 2015)
;
_computing_molecular_graphics
;
XP (Bruker, 1998)
;
_computing_publication_material
;
publCIF (Westrip, 2010)
;
_computing_structure_refinement
;
<i>SHELXL2019/3</i> (Sheldrick, 2015)
;
_computing_structure_solution
;
SHELXS97 (Sheldrick, 2008)
;
_diffrn_ambient_temperature 100(2)
_diffrn_detector_area_resol_mean 16.1419
_diffrn_measured_fraction_theta_full 0.988
_diffrn_measured_fraction_theta_max 0.944
_diffrn_measurement_device_type 'Oxford Diffraction Xcalibur, Eos'
_diffrn_measurement_method '\w scan'
_diffrn_radiation_monochromator graphite
_diffrn_radiation_type MoK\a
_diffrn_radiation_wavelength 0.71073
_diffrn_reflns_av_R_equivalents 0.0394
_diffrn_reflns_av_unetI/netI 0.0244
_diffrn_reflns_limit_h_max 12
_diffrn_reflns_limit_h_min -12
_diffrn_reflns_limit_k_max 13
_diffrn_reflns_limit_k_min -13
_diffrn_reflns_limit_l_max 18
_diffrn_reflns_limit_l_min -18
_diffrn_reflns_number 48315
_diffrn_reflns_theta_full 30.000
_diffrn_reflns_theta_max 30.852
_diffrn_reflns_theta_min 2.347
_diffrn_source 'fine-focus sealed tube'
_exptl_absorpt_coefficient_mu 14.555
_exptl_absorpt_correction_T_max 1.00000
_exptl_absorpt_correction_T_min 0.46795
_exptl_absorpt_correction_type multi-scan
_exptl_absorpt_process_details
;
(CrysAlisPro; Rigaku OD, 2015)
;
_exptl_crystal_colour 'dichroic red / orange'
_exptl_crystal_density_diffrn 2.330
_exptl_crystal_density_method 'not measured'
_exptl_crystal_description block
_exptl_crystal_F_000 594
_exptl_crystal_size_max 0.12
_exptl_crystal_size_mid 0.12
_exptl_crystal_size_min 0.04
_refine_diff_density_max 0.831
_refine_diff_density_min -0.875
_refine_ls_extinction_method none
_refine_ls_goodness_of_fit_ref 1.062
_refine_ls_hydrogen_treatment constr
_refine_ls_matrix_type full
_refine_ls_number_parameters 166
_refine_ls_number_reflns 5398
_refine_ls_number_restraints 0
_refine_ls_restrained_S_all 1.062
_refine_ls_R_factor_all 0.0284
_refine_ls_R_factor_gt 0.0204
_refine_ls_shift/su_max 0.001
_refine_ls_shift/su_mean 0.000
_refine_ls_structure_factor_coef Fsqd
_refine_ls_weighting_details 'w=1/[\s^2^(Fo^2^)+(0.0130P)^2^+0.5218P] where P=(Fo^2^+2Fc^2^)/3'
_refine_ls_weighting_scheme calc
_refine_ls_wR_factor_gt 0.0344
_refine_ls_wR_factor_ref 0.0358
_reflns_number_gt 4704
_reflns_number_total 5398
_reflns_threshold_expression 'I > 2\s(I)'
_cod_data_source_file wm5733.cif
_cod_data_source_block 5b
_cod_original_cell_volume 909.28(7)
_cod_database_code 2023270
_shelx_space_group_comment
;
The symmetry employed for this shelxl refinement is uniquely defined
by the following loop, which should always be used as a source of
symmetry information in preference to the above space-group names.
They are only intended as comments.
;
_shelx_estimated_absorpt_t_min 0.274
_shelx_estimated_absorpt_t_max 0.594

loop_
_space_group_symop_operation_xyz
'x, y, z'
'-x, -y, -z'

loop_
_atom_site_type_symbol
_atom_site_label
_atom_site_fract_x
_atom_site_fract_y
_atom_site_fract_z
_atom_site_U_iso_or_equiv
_atom_site_adp_type
_atom_site_calc_flag
_atom_site_occupancy
_atom_site_disorder_assembly
_atom_site_disorder_group
Au Au1 0.500000 0.500000 0.500000 0.01861(4) Uani d 1 . .
P P1 0.23823(7) 0.64599(7) 0.31359(5) 0.01078(12) Uani d 1 . .
Se Se1 0.33995(3) 0.69690(3) 0.49665(2) 0.01875(6) Uani d 1 . .
C C1 0.1452(3) 0.8210(3) 0.3065(2) 0.0149(5) Uani d 1 . .
C C2 0.0740(3) 0.4642(3) 0.2605(2) 0.0157(5) Uani d 1 . .
C C3 0.4077(3) 0.6294(3) 0.2335(2) 0.0149(5) Uani d 1 . .
C C11 0.0226(3) 0.7960(3) 0.1928(2) 0.0187(5) Uani d 1 . .
H H11A -0.012248 0.893101 0.191675 0.028 Uiso calc 1 . .
H H11B -0.073718 0.717803 0.183909 0.028 Uiso calc 1 . .
H H11C 0.075797 0.761303 0.130341 0.028 Uiso calc 1 . .
C C12 0.2828(3) 0.9601(3) 0.3281(2) 0.0211(6) Uani d 1 . .
H H12A 0.335033 0.943442 0.264003 0.032 Uiso calc 1 . .
H H12B 0.365231 0.972203 0.397672 0.032 Uiso calc 1 . .
H H12C 0.236033 1.053424 0.336352 0.032 Uiso calc 1 . .
C C13 0.0553(3) 0.8691(3) 0.4026(2) 0.0236(6) Uani d 1 . .
H H13A 0.133672 0.894224 0.476149 0.035 Uiso calc 1 . .
H H13B -0.033236 0.783986 0.394871 0.035 Uiso calc 1 . .
H H13C 0.008642 0.959636 0.397541 0.035 Uiso calc 1 . .
C C21 0.0156(3) 0.4067(3) 0.1300(2) 0.0240(6) Uani d 1 . .
H H21A -0.077729 0.320043 0.106641 0.036 Uiso calc 1 . .
H H21B 0.105937 0.373030 0.097288 0.036 Uiso calc 1 . .
H H21C -0.018463 0.490517 0.103187 0.036 Uiso calc 1 . .
C C22 -0.0744(3) 0.4956(3) 0.3114(3) 0.0247(6) Uani d 1 . .
H H22A -0.125847 0.570296 0.281828 0.037 Uiso calc 1 . .
H H22B -0.037130 0.537331 0.394132 0.037 Uiso calc 1 . .
H H22C -0.154595 0.399274 0.290525 0.037 Uiso calc 1 . .
C C23 0.1345(3) 0.3327(3) 0.2995(2) 0.0213(6) Uani d 1 . .
H H23A 0.165564 0.364689 0.382498 0.032 Uiso calc 1 . .
H H23B 0.230240 0.308679 0.269764 0.032 Uiso calc 1 . .
H H23C 0.046253 0.241134 0.270923 0.032 Uiso calc 1 . .
C C31 0.3563(3) 0.6577(3) 0.1182(2) 0.0222(6) Uani d 1 . .
H H31A 0.445177 0.645911 0.078661 0.033 Uiso calc 1 . .
H H31B 0.334466 0.762354 0.130622 0.033 Uiso calc 1 . .
H H31C 0.256479 0.582947 0.072048 0.033 Uiso calc 1 . .
C C32 0.5661(3) 0.7457(3) 0.3056(2) 0.0218(6) Uani d 1 . .
H H32A 0.603830 0.722334 0.376128 0.033 Uiso calc 1 . .
H H32B 0.543344 0.850345 0.323377 0.033 Uiso calc 1 . .
H H32C 0.651798 0.738455 0.262964 0.033 Uiso calc 1 . .
C C33 0.4516(3) 0.4686(3) 0.2097(2) 0.0196(5) Uani d 1 . .
H H33A 0.543109 0.465501 0.172319 0.029 Uiso calc 1 . .
H H33B 0.355681 0.391299 0.160333 0.029 Uiso calc 1 . .
H H33C 0.483986 0.446471 0.281408 0.029 Uiso calc 1 . .
Au Au2 0.500000 1.000000 1.000000 0.01304(3) Uani d 1 . .
Br Br1 0.38051(3) 0.89229(3) 0.79758(2) 0.02139(6) Uani d 1 . .
Br Br2 0.77027(3) 0.96169(3) 0.97214(2) 0.02058(6) Uani d 1 . .

loop_
_atom_site_aniso_label
_atom_site_aniso_U_11
_atom_site_aniso_U_22
_atom_site_aniso_U_33
_atom_site_aniso_U_12
_atom_site_aniso_U_13
_atom_site_aniso_U_23
Au1 0.01911(7) 0.02043(7) 0.01488(7) 0.00373(5) -0.00363(5) 0.00853(6)
P1 0.0104(3) 0.0105(3) 0.0104(3) 0.0024(2) 0.0000(2) 0.0032(2)
Se1 0.02330(13) 0.01952(13) 0.01099(12) 0.00578(10) -0.00139(10) 0.00389(10)
C1 0.0162(11) 0.0135(11) 0.0157(12) 0.0049(9) 0.0032(9) 0.0049(10)
C2 0.0134(11) 0.0126(11) 0.0178(13) -0.0007(9) -0.0017(9) 0.0047(10)
C3 0.0126(11) 0.0191(12) 0.0160(12) 0.0058(9) 0.0051(9) 0.0079(10)
C11 0.0156(12) 0.0219(13) 0.0206(14) 0.0086(10) 0.0020(10) 0.0093(11)
C12 0.0228(13) 0.0122(12) 0.0286(15) 0.0037(10) 0.0052(11) 0.0075(11)
C13 0.0267(14) 0.0236(14) 0.0235(15) 0.0123(11) 0.0106(11) 0.0054(11)
C21 0.0220(13) 0.0189(13) 0.0215(14) -0.0001(11) -0.0079(11) 0.0021(11)
C22 0.0144(12) 0.0246(14) 0.0383(17) 0.0014(11) 0.0058(11) 0.0160(13)
C23 0.0212(13) 0.0141(12) 0.0279(15) 0.0015(10) 0.0005(11) 0.0099(11)
C31 0.0244(14) 0.0291(15) 0.0197(14) 0.0122(11) 0.0097(11) 0.0118(12)
C32 0.0121(11) 0.0244(14) 0.0314(15) 0.0038(10) 0.0044(11) 0.0129(12)
C33 0.0209(13) 0.0219(13) 0.0192(13) 0.0118(10) 0.0072(10) 0.0065(11)
Au2 0.01454(6) 0.00968(6) 0.01406(7) 0.00039(5) 0.00263(5) 0.00384(5)
Br1 0.02170(13) 0.02263(13) 0.01498(13) -0.00268(10) 0.00182(10) 0.00310(10)
Br2 0.01669(12) 0.02068(13) 0.02315(14) 0.00422(10) 0.00508(10) 0.00445(10)

loop_
_atom_type_symbol
_atom_type_description
_atom_type_scat_dispersion_real
_atom_type_scat_dispersion_imag
_atom_type_scat_source
C C 0.0033 0.0016 'International Tables Vol C Tables 4.2.6.8 and 6.1.1.4'
H H 0.0000 0.0000 'International Tables Vol C Tables 4.2.6.8 and 6.1.1.4'
P P 0.1023 0.0942 'International Tables Vol C Tables 4.2.6.8 and 6.1.1.4'
Se Se -0.0929 2.2259 'International Tables Vol C Tables 4.2.6.8 and 6.1.1.4'
Br Br -0.2901 2.4595 'International Tables Vol C Tables 4.2.6.8 and 6.1.1.4'
Au Au -2.0133 8.8022 'International Tables Vol C Tables 4.2.6.8 and 6.1.1.4'

loop_
_geom_angle_atom_site_label_1
_geom_angle_atom_site_label_2
_geom_angle_atom_site_label_3
_geom_angle_site_symmetry_1
_geom_angle_site_symmetry_3
_geom_angle
_geom_angle_publ_flag
Se1 Au1 Se1 . 2_666 180.0 ?
C2 P1 C1 . . 111.15(11) ?
C2 P1 C3 . . 111.98(11) ?
C1 P1 C3 . . 110.57(11) ?
C2 P1 Se1 . . 109.06(8) ?
C1 P1 Se1 . . 102.74(8) y
C3 P1 Se1 . . 110.96(8) ?
P1 Se1 Au1 . . 101.806(19) y
C12 C1 C11 . . 109.1(2) ?
C12 C1 C13 . . 105.1(2) ?
C11 C1 C13 . . 108.1(2) ?
C12 C1 P1 . . 109.79(17) ?
C11 C1 P1 . . 113.56(17) ?
C13 C1 P1 . . 110.76(17) ?
C22 C2 C23 . . 106.1(2) ?
C22 C2 C21 . . 109.1(2) ?
C23 C2 C21 . . 108.2(2) ?
C22 C2 P1 . . 109.27(17) ?
C23 C2 P1 . . 111.81(16) ?
C21 C2 P1 . . 112.14(17) ?
C33 C3 C32 . . 106.7(2) ?
C33 C3 C31 . . 107.3(2) ?
C32 C3 C31 . . 109.5(2) ?
C33 C3 P1 . . 111.40(17) ?
C32 C3 P1 . . 109.97(17) ?
C31 C3 P1 . . 111.73(17) ?
C1 C11 H11A . . 109.5 ?
C1 C11 H11B . . 109.5 ?
H11A C11 H11B . . 109.5 ?
C1 C11 H11C . . 109.5 ?
H11A C11 H11C . . 109.5 ?
H11B C11 H11C . . 109.5 ?
C1 C12 H12A . . 109.5 ?
C1 C12 H12B . . 109.5 ?
H12A C12 H12B . . 109.5 ?
C1 C12 H12C . . 109.5 ?
H12A C12 H12C . . 109.5 ?
H12B C12 H12C . . 109.5 ?
C1 C13 H13A . . 109.5 ?
C1 C13 H13B . . 109.5 ?
H13A C13 H13B . . 109.5 ?
C1 C13 H13C . . 109.5 ?
H13A C13 H13C . . 109.5 ?
H13B C13 H13C . . 109.5 ?
C2 C21 H21A . . 109.5 ?
C2 C21 H21B . . 109.5 ?
H21A C21 H21B . . 109.5 ?
C2 C21 H21C . . 109.5 ?
H21A C21 H21C . . 109.5 ?
H21B C21 H21C . . 109.5 ?
C2 C22 H22A . . 109.5 ?
C2 C22 H22B . . 109.5 ?
H22A C22 H22B . . 109.5 ?
C2 C22 H22C . . 109.5 ?
H22A C22 H22C . . 109.5 ?
H22B C22 H22C . . 109.5 ?
C2 C23 H23A . . 109.5 ?
C2 C23 H23B . . 109.5 ?
H23A C23 H23B . . 109.5 ?
C2 C23 H23C . . 109.5 ?
H23A C23 H23C . . 109.5 ?
H23B C23 H23C . . 109.5 ?
C3 C31 H31A . . 109.5 ?
C3 C31 H31B . . 109.5 ?
H31A C31 H31B . . 109.5 ?
C3 C31 H31C . . 109.5 ?
H31A C31 H31C . . 109.5 ?
H31B C31 H31C . . 109.5 ?
C3 C32 H32A . . 109.5 ?
C3 C32 H32B . . 109.5 ?
H32A C32 H32B . . 109.5 ?
C3 C32 H32C . . 109.5 ?
H32A C32 H32C . . 109.5 ?
H32B C32 H32C . . 109.5 ?
C3 C33 H33A . . 109.5 ?
C3 C33 H33B . . 109.5 ?
H33A C33 H33B . . 109.5 ?
C3 C33 H33C . . 109.5 ?
H33A C33 H33C . . 109.5 ?
H33B C33 H33C . . 109.5 ?
Br1 Au2 Br1 2_677 . 180.0 y
Br1 Au2 Br2 2_677 . 89.101(10) ?
Br1 Au2 Br2 . . 90.899(10) y
Br1 Au2 Br2 2_677 2_677 90.898(10) ?
Br1 Au2 Br2 . 2_677 89.102(10) y
Br2 Au2 Br2 . 2_677 180.0 y

loop_
_geom_bond_atom_site_label_1
_geom_bond_atom_site_label_2
_geom_bond_site_symmetry_2
_geom_bond_distance
_geom_bond_publ_flag
Au1 Se1 . 2.4036(3) y
Au1 Se1 2_666 2.4036(3) ?
P1 C2 . 1.895(2) ?
P1 C1 . 1.900(2) ?
P1 C3 . 1.904(2) ?
P1 Se1 . 2.2009(6) y
C1 C12 . 1.537(3) ?
C1 C11 . 1.541(3) ?
C1 C13 . 1.547(3) ?
C2 C22 . 1.538(4) ?
C2 C23 . 1.538(3) ?
C2 C21 . 1.543(4) ?
C3 C33 . 1.537(3) ?
C3 C32 . 1.543(3) ?
C3 C31 . 1.543(3) ?
C11 H11A . 0.9800 ?
C11 H11B . 0.9800 ?
C11 H11C . 0.9800 ?
C12 H12A . 0.9800 ?
C12 H12B . 0.9800 ?
C12 H12C . 0.9800 ?
C13 H13A . 0.9800 ?
C13 H13B . 0.9800 ?
C13 H13C . 0.9800 ?
C21 H21A . 0.9800 ?
C21 H21B . 0.9800 ?
C21 H21C . 0.9800 ?
C22 H22A . 0.9800 ?
C22 H22B . 0.9800 ?
C22 H22C . 0.9800 ?
C23 H23A . 0.9800 ?
C23 H23B . 0.9800 ?
C23 H23C . 0.9800 ?
C31 H31A . 0.9800 ?
C31 H31B . 0.9800 ?
C31 H31C . 0.9800 ?
C32 H32A . 0.9800 ?
C32 H32B . 0.9800 ?
C32 H32C . 0.9800 ?
C33 H33A . 0.9800 ?
C33 H33B . 0.9800 ?
C33 H33C . 0.9800 ?
Au2 Br1 2_677 2.4265(3) ?
Au2 Br1 . 2.4265(3) y
Au2 Br2 . 2.4295(3) y
Au2 Br2 2_677 2.4295(3) ?

loop_
_geom_hbond_atom_site_label_D
_geom_hbond_atom_site_label_H
_geom_hbond_atom_site_label_A
_geom_hbond_site_symmetry_A
_geom_hbond_distance_DH
_geom_hbond_distance_HA
_geom_hbond_distance_DA
_geom_hbond_angle_DHA
_geom_hbond_publ_flag
C33 H33C Au1 . 0.98 2.64 3.540(3) 152.3 yes
C23 H23A Au1 . 0.98 2.86 3.449(3) 119.6 yes
C22 H22C Br1 2_566 0.98 2.88 3.851(3) 172.9 yes
C12 H12A Br1 2_676 0.98 3.02 3.793(3) 137.2 yes
C32 H32A Se1 . 0.98 2.95 3.442(3) 112.1 yes
C23 H23A Se1 . 0.98 3.03 3.556(3) 115.1 yes
C13 H13A Se1 . 0.98 2.70 3.263(3) 116.6 yes

loop_
_geom_torsion_atom_site_label_1
_geom_torsion_atom_site_label_2
_geom_torsion_atom_site_label_3
_geom_torsion_atom_site_label_4
_geom_torsion_site_symmetry_1
_geom_torsion_site_symmetry_2
_geom_torsion_site_symmetry_3
_geom_torsion_site_symmetry_4
_geom_torsion
_geom_torsion_publ_flag
C2 P1 Se1 Au1 . . . . 72.38(9) ?
C1 P1 Se1 Au1 . . . . -169.62(8) y
C3 P1 Se1 Au1 . . . . -51.43(8) ?
C2 P1 C1 C12 . . . . -169.27(17) ?
C3 P1 C1 C12 . . . . -44.3(2) ?
Se1 P1 C1 C12 . . . . 74.22(17) ?
C2 P1 C1 C11 . . . . -46.8(2) ?
C3 P1 C1 C11 . . . . 78.21(19) ?
Se1 P1 C1 C11 . . . . -163.33(16) ?
C2 P1 C1 C13 . . . . 75.1(2) ?
C3 P1 C1 C13 . . . . -159.92(17) ?
Se1 P1 C1 C13 . . . . -41.45(18) ?
C1 P1 C2 C22 . . . . -44.8(2) ?
C3 P1 C2 C22 . . . . -168.98(17) ?
Se1 P1 C2 C22 . . . . 67.81(18) ?
C1 P1 C2 C23 . . . . -161.96(18) ?
C3 P1 C2 C23 . . . . 73.8(2) ?
Se1 P1 C2 C23 . . . . -49.39(19) ?
C1 P1 C2 C21 . . . . 76.3(2) ?
C3 P1 C2 C21 . . . . -47.9(2) ?
Se1 P1 C2 C21 . . . . -171.13(16) ?
C2 P1 C3 C33 . . . . -39.8(2) ?
C1 P1 C3 C33 . . . . -164.31(17) ?
Se1 P1 C3 C33 . . . . 82.36(17) ?
C2 P1 C3 C32 . . . . -157.89(17) ?
C1 P1 C3 C32 . . . . 77.56(19) ?
Se1 P1 C3 C32 . . . . -35.76(18) ?
C2 P1 C3 C31 . . . . 80.3(2) ?
C1 P1 C3 C31 . . . . -44.3(2) ?
Se1 P1 C3 C31 . . . . -157.59(16) ?
